data_1521331
loop_
_publ_author_name
'Mitchell, R.H.'
'Burns, P.C.'
'Chakhmouradian, A.R.'

_publ_section_title
;
 The crystal structures of loparite-(Ce)
;
_journal_name_full 'Canadian Mineralogist'
_journal_page_first 145
_journal_page_last 152
_journal_volume 38
_journal_year 2000
_chemical_formula_sum 'Ce0.368 Na0.632 Nb0.088 O3 Ti0.912'
_chemical_name_systematic '(Na0.632 Ce0.368) ((Ti0.912 Nb0.088) O3)'
_space_group_IT_number 140
_symmetry_space_group_name_Hall '-I 4 2c'
_symmetry_space_group_name_H-M 'I 4/m c m'
_cell_angle_alpha 90
_cell_angle_beta 90
_cell_angle_gamma 90
_cell_formula_units_Z 4
_cell_length_a 5.5022
_cell_length_b 5.5022
_cell_length_c 7.7967
_cell_volume 236.039
_citation_journal_id_ASTM CAMIA6
_cod_data_source_file Mitchell_CAMIA6_2000_971.cif
_cod_data_source_block Ce0.368Na0.632Nb0.088O3Ti0.912
_cod_original_cell_volume 236.0389
_cod_database_code 1521331

loop_
_symmetry_equiv_pos_as_xyz
x,y,z
-y,x,z
-x,-y,z
y,-x,z
x,-y,-z+1/2
y,x,-z+1/2
-x,y,-z+1/2
-y,-x,-z+1/2
-x,-y,-z
y,-x,-z
x,y,-z
-y,x,-z
-x,y,z-1/2
-y,-x,z-1/2
x,-y,z-1/2
y,x,z-1/2
x+1/2,y+1/2,z+1/2
-y+1/2,x+1/2,z+1/2
-x+1/2,-y+1/2,z+1/2
y+1/2,-x+1/2,z+1/2
x+1/2,-y+1/2,-z+1
y+1/2,x+1/2,-z+1
-x+1/2,y+1/2,-z+1
-y+1/2,-x+1/2,-z+1
-x+1/2,-y+1/2,-z+1/2
y+1/2,-x+1/2,-z+1/2
x+1/2,y+1/2,-z+1/2
-y+1/2,x+1/2,-z+1/2
-x+1/2,y+1/2,z
-y+1/2,-x+1/2,z
x+1/2,-y+1/2,z
y+1/2,x+1/2,z

loop_
_atom_site_label
_atom_site_type_symbol
_atom_site_fract_x
_atom_site_fract_y
_atom_site_fract_z
_atom_site_occupancy
_atom_site_U_iso_or_equiv
O2 O-2 0.2828 0.7828 0 1 0.0
O1 O-2 0 0 0.25 1 0.0
Na1 Na+1 0 0.5 0.25 0.632 0.0
Nb1 Nb+5 0 0 0 0.088 0.0
Ce1 Ce+3 0 0.5 0.25 0.368 0.0
Ti1 Ti+4 0 0 0 0.912 0.0
